data_7155104
loop_
_publ_author_name
'Koppanathi, Nagaraju'
'Swamy, K. C. Kumara'

_publ_section_title
;
 Regioselective carboannulation of electron-deficient allenes with dialkyl
 (2-formylphenyl)malonates leading to multisubstituted naphthalenes.
;
_journal_issue 22
_journal_name_full 'Organic &amp; biomolecular chemistry'
_journal_page_first 5079
_journal_page_last 5087
_journal_paper_doi 10.1039/c6ob00787b
_journal_volume 14
_journal_year 2016
_chemical_formula_moiety 'C24 H25 O5 P'
_chemical_formula_sum 'C24 H25 O5 P'
_chemical_formula_weight 424.41
_chemical_name_systematic
;
 ?
;
_space_group_IT_number 61
_symmetry_cell_setting orthorhombic
_symmetry_space_group_name_Hall '-P 2ac 2ab'
_symmetry_space_group_name_H-M 'P b c a'
_atom_sites_solution_hydrogens geom
_atom_sites_solution_primary direct
_atom_sites_solution_secondary difmap
_audit_creation_method SHELXL-97
_audit_update_record
;
2015-06-29 deposited with the CCDC.
2016-05-05 downloaded from the CCDC.
;
_cell_angle_alpha 90.00
_cell_angle_beta 90.00
_cell_angle_gamma 90.00
_cell_formula_units_Z 8
_cell_length_a 17.381(3)
_cell_length_b 13.319(2)
_cell_length_c 18.156(3)
_cell_measurement_reflns_used 2463
_cell_measurement_temperature 293(2)
_cell_measurement_theta_max 28.2240
_cell_measurement_theta_min 3.2590
_cell_volume 4203.1(12)
_computing_cell_refinement 'CrysAlisPro, Agilent Technologies'
_computing_data_collection 'CrysAlisPro, Agilent Technologies'
_computing_data_reduction 'CrysAlisPro, Agilent Technologies'
_computing_molecular_graphics 'Bruker SHELXTL'
_computing_publication_material 'Bruker SHELXTL'
_computing_structure_refinement 'SHELXL-97 (Sheldrick, 1997)'
_computing_structure_solution 'Bruker SHELXTL'
_diffrn_ambient_temperature 293(2)
_diffrn_measured_fraction_theta_full 0.999
_diffrn_measured_fraction_theta_max 0.999
_diffrn_measurement_device_type 'Xcalibur, Eos, Gemini'
_diffrn_measurement_method '\w scans'
_diffrn_radiation_monochromator graphite
_diffrn_radiation_source 'fine-focus sealed tube'
_diffrn_radiation_type MoK\a
_diffrn_radiation_wavelength 0.71073
_diffrn_reflns_av_R_equivalents 0.0436
_diffrn_reflns_av_sigmaI/netI 0.0493
_diffrn_reflns_limit_h_max 14
_diffrn_reflns_limit_h_min -20
_diffrn_reflns_limit_k_max 15
_diffrn_reflns_limit_k_min -14
_diffrn_reflns_limit_l_max 20
_diffrn_reflns_limit_l_min -21
_diffrn_reflns_number 10958
_diffrn_reflns_theta_full 25.00
_diffrn_reflns_theta_max 25.00
_diffrn_reflns_theta_min 2.80
_exptl_absorpt_coefficient_mu 0.164
_exptl_absorpt_correction_T_max 1.00000
_exptl_absorpt_correction_T_min 0.92480
_exptl_absorpt_correction_type multi-scan
_exptl_absorpt_process_details 'CrysAlisPro, Agilent Technologies'
_exptl_crystal_colour white
_exptl_crystal_density_diffrn 1.341
_exptl_crystal_density_method 'not measured'
_exptl_crystal_description block
_exptl_crystal_F_000 1792
_exptl_crystal_recrystallization_method 'Re-crystallisation from solvent: '
_exptl_crystal_size_max 0.24
_exptl_crystal_size_mid 0.20
_exptl_crystal_size_min 0.18
_refine_diff_density_max 0.175
_refine_diff_density_min -0.396
_refine_diff_density_rms 0.050
_refine_ls_extinction_method none
_refine_ls_goodness_of_fit_ref 0.954
_refine_ls_hydrogen_treatment mixed
_refine_ls_matrix_type full
_refine_ls_number_parameters 271
_refine_ls_number_reflns 3694
_refine_ls_number_restraints 0
_refine_ls_restrained_S_all 0.954
_refine_ls_R_factor_all 0.0777
_refine_ls_R_factor_gt 0.0487
_refine_ls_shift/su_max 0.000
_refine_ls_shift/su_mean 0.000
_refine_ls_structure_factor_coef Fsqd
_refine_ls_weighting_details 'calc w=1/[\s^2^(Fo^2^)+(0.0666P)^2^+0.5779P] where P=(Fo^2^+2Fc^2^)/3'
_refine_ls_weighting_scheme calc
_refine_ls_wR_factor_gt 0.1147
_refine_ls_wR_factor_ref 0.1328
_reflns_number_gt 2540
_reflns_number_total 3694
_reflns_threshold_expression >2\s(I)
_cod_data_source_file c6ob00787b2.cif
_cod_data_source_block kck189
_cod_depositor_comments 'Adding full bibliography for 7155104.cif.'
_cod_original_cell_volume 4203.0(13)
_cod_original_sg_symbol_Hall '-P 2ac 2ab '
_cod_database_code 7155104

loop_
_symmetry_equiv_pos_as_xyz
'x, y, z'
'-x+1/2, -y, z+1/2'
'x+1/2, -y+1/2, -z'
'-x, y+1/2, -z+1/2'
'-x, -y, -z'
'x-1/2, y, -z-1/2'
'-x-1/2, y-1/2, z'
'x, -y-1/2, z-1/2'

loop_
_atom_site_label
_atom_site_type_symbol
_atom_site_fract_x
_atom_site_fract_y
_atom_site_fract_z
_atom_site_U_iso_or_equiv
_atom_site_adp_type
_atom_site_occupancy
_atom_site_symmetry_multiplicity
_atom_site_calc_flag
_atom_site_refinement_flags
P1 P 0.10599(4) 0.38237(5) 0.19619(4) 0.0418(2) Uani 1 1 d .
O5 O 0.08205(10) 0.49121(14) 0.21676(9) 0.0468(5) Uani 1 1 d .
O4 O 0.18408(9) 0.39225(13) 0.15409(10) 0.0491(5) Uani 1 1 d .
C13 C 0.03801(12) 0.33985(17) 0.12765(12) 0.0333(5) Uani 1 1 d .
H13 H 0.0448 0.3831 0.0845 0.040 Uiso 1 1 calc R
C10 C 0.09263(13) 0.10970(19) 0.01134(13) 0.0370(6) Uani 1 1 d .
O3 O 0.11192(11) 0.31937(15) 0.26068(9) 0.0618(6) Uani 1 1 d .
C21 C 0.18401(14) 0.5756(2) 0.14760(13) 0.0441(6) Uani 1 1 d .
C3 C 0.04730(13) 0.1557(2) 0.15429(13) 0.0406(6) Uani 1 1 d .
H3 H 0.0326 0.1709 0.2023 0.049 Uiso 1 1 calc R
C1 C 0.07884(12) 0.21073(18) 0.03262(12) 0.0337(5) Uani 1 1 d .
C2 C 0.05622(12) 0.23390(18) 0.10323(12) 0.0327(5) Uani 1 1 d .
O2 O 0.15527(10) 0.30050(15) -0.04892(9) 0.0567(5) Uani 1 1 d .
C14 C -0.04560(13) 0.34831(17) 0.15028(12) 0.0338(5) Uani 1 1 d .
C22 C 0.10062(15) 0.5752(2) 0.16986(15) 0.0497(7) Uani 1 1 d .
H22A H 0.0889 0.6372 0.1956 0.060 Uiso 1 1 calc R
H22B H 0.0688 0.5726 0.1260 0.060 Uiso 1 1 calc R
C9 C 0.08280(13) 0.03351(19) 0.06389(14) 0.0414(6) Uani 1 1 d .
C15 C -0.07091(16) 0.3444(2) 0.22226(13) 0.0476(7) Uani 1 1 d .
H15 H -0.0355 0.3396 0.2605 0.057 Uiso 1 1 calc R
C8 C 0.11302(14) 0.0818(2) -0.06117(15) 0.0478(7) Uani 1 1 d .
H8 H 0.1184 0.1310 -0.0972 0.057 Uiso 1 1 calc R
C4 C 0.05940(14) 0.0600(2) 0.13564(14) 0.0461(6) Uani 1 1 d .
H4 H 0.0522 0.0098 0.1706 0.055 Uiso 1 1 calc R
C5 C 0.09527(15) -0.0668(2) 0.04271(17) 0.0549(7) Uani 1 1 d .
H5 H 0.0886 -0.1178 0.0771 0.066 Uiso 1 1 calc R
O1 O 0.03221(12) 0.3382(2) -0.04630(11) 0.0846(8) Uani 1 1 d .
C20 C 0.20025(16) 0.4780(2) 0.10870(15) 0.0553(8) Uani 1 1 d .
H20A H 0.1692 0.4743 0.0644 0.066 Uiso 1 1 calc R
H20B H 0.2539 0.4764 0.0941 0.066 Uiso 1 1 calc R
C11 C 0.08453(15) 0.2899(2) -0.02438(13) 0.0426(6) Uani 1 1 d .
C16 C -0.14814(16) 0.3477(2) 0.23765(15) 0.0569(8) Uani 1 1 d .
H16 H -0.1644 0.3464 0.2864 0.068 Uiso 1 1 calc R
C19 C -0.09994(14) 0.3554(2) 0.09568(14) 0.0474(7) Uani 1 1 d .
H19 H -0.0843 0.3595 0.0468 0.057 Uiso 1 1 calc R
C17 C -0.20114(16) 0.3527(2) 0.18300(16) 0.0546(7) Uani 1 1 d .
H17 H -0.2534 0.3534 0.1940 0.065 Uiso 1 1 calc R
C6 C 0.11673(16) -0.0901(2) -0.0266(2) 0.0640(9) Uani 1 1 d .
H6 H 0.1261 -0.1566 -0.0393 0.077 Uiso 1 1 calc R
C7 C 0.12475(16) -0.0156(2) -0.07869(17) 0.0602(8) Uani 1 1 d .
H7 H 0.1384 -0.0325 -0.1266 0.072 Uiso 1 1 calc R
C24 C 0.23554(16) 0.5874(2) 0.21481(15) 0.0574(8) Uani 1 1 d .
H24A H 0.2238 0.6495 0.2392 0.086 Uiso 1 1 calc R
H24B H 0.2884 0.5876 0.1996 0.086 Uiso 1 1 calc R
H24C H 0.2269 0.5325 0.2481 0.086 Uiso 1 1 calc R
C18 C -0.17675(15) 0.3567(2) 0.11198(16) 0.0582(8) Uani 1 1 d .
H18 H -0.2126 0.3603 0.0741 0.070 Uiso 1 1 calc R
C23 C 0.1981(2) 0.6614(2) 0.09456(16) 0.0733(9) Uani 1 1 d .
H23A H 0.1879 0.7240 0.1189 0.110 Uiso 1 1 calc R
H23B H 0.1646 0.6546 0.0528 0.110 Uiso 1 1 calc R
H23C H 0.2506 0.6600 0.0784 0.110 Uiso 1 1 calc R
C12 C 0.1663(2) 0.3666(3) -0.11064(17) 0.0827(11) Uani 1 1 d .
H12A H 0.2199 0.3686 -0.1234 0.124 Uiso 1 1 calc R
H12B H 0.1492 0.4329 -0.0978 0.124 Uiso 1 1 calc R
H12C H 0.1372 0.3425 -0.1519 0.124 Uiso 1 1 calc R

loop_
_atom_site_aniso_label
_atom_site_aniso_U_11
_atom_site_aniso_U_22
_atom_site_aniso_U_33
_atom_site_aniso_U_23
_atom_site_aniso_U_13
_atom_site_aniso_U_12
P1 0.0345(4) 0.0469(4) 0.0440(4) -0.0057(3) -0.0070(3) -0.0024(3)
O5 0.0415(10) 0.0497(12) 0.0492(10) -0.0118(9) 0.0063(8) -0.0048(8)
O4 0.0291(9) 0.0491(12) 0.0690(12) -0.0121(9) -0.0012(8) 0.0019(8)
C13 0.0322(13) 0.0345(14) 0.0333(12) -0.0004(10) -0.0001(10) -0.0008(10)
C10 0.0235(12) 0.0429(15) 0.0446(14) -0.0059(12) -0.0002(10) 0.0015(11)
O3 0.0667(13) 0.0678(14) 0.0508(11) 0.0080(10) -0.0237(10) -0.0092(11)
C21 0.0384(15) 0.0485(17) 0.0455(14) -0.0020(12) -0.0041(12) -0.0037(12)
C3 0.0384(14) 0.0452(17) 0.0383(13) 0.0021(11) 0.0016(11) 0.0010(12)
C1 0.0233(11) 0.0411(15) 0.0369(12) 0.0001(11) 0.0004(10) 0.0016(10)
C2 0.0228(12) 0.0380(14) 0.0373(12) -0.0006(11) -0.0021(10) 0.0008(10)
O2 0.0516(11) 0.0603(13) 0.0583(11) 0.0083(10) 0.0151(9) -0.0106(10)
C14 0.0301(13) 0.0276(13) 0.0437(13) -0.0042(10) -0.0008(11) -0.0001(10)
C22 0.0453(17) 0.0493(18) 0.0546(15) -0.0054(14) -0.0070(13) 0.0061(13)
C9 0.0319(13) 0.0354(15) 0.0569(15) -0.0044(12) -0.0080(12) 0.0018(11)
C15 0.0433(16) 0.0559(18) 0.0434(14) -0.0020(13) 0.0027(12) 0.0006(13)
C8 0.0360(14) 0.0537(18) 0.0536(15) -0.0153(13) 0.0076(12) -0.0017(13)
C4 0.0446(16) 0.0423(17) 0.0514(15) 0.0104(13) -0.0027(12) 0.0009(12)
C5 0.0445(16) 0.0410(17) 0.079(2) -0.0004(15) -0.0084(15) 0.0016(13)
O1 0.0698(15) 0.115(2) 0.0692(14) 0.0451(13) 0.0147(11) 0.0422(14)
C20 0.0391(15) 0.070(2) 0.0570(16) -0.0110(15) 0.0076(13) -0.0076(15)
C11 0.0451(16) 0.0489(17) 0.0339(13) -0.0021(12) 0.0055(12) 0.0057(13)
C16 0.0490(18) 0.068(2) 0.0541(16) -0.0038(14) 0.0193(15) -0.0004(15)
C19 0.0341(15) 0.0639(19) 0.0442(14) -0.0091(13) -0.0014(12) 0.0047(13)
C17 0.0338(15) 0.0550(19) 0.0749(19) -0.0128(15) 0.0110(15) -0.0002(13)
C6 0.0484(18) 0.0479(19) 0.096(2) -0.0271(18) -0.0010(17) 0.0054(15)
C7 0.0473(17) 0.064(2) 0.0697(19) -0.0263(17) 0.0067(15) -0.0007(15)
C24 0.0482(17) 0.062(2) 0.0621(17) -0.0040(15) -0.0128(14) -0.0102(15)
C18 0.0338(15) 0.078(2) 0.0633(18) -0.0133(16) -0.0030(14) 0.0049(14)
C23 0.086(2) 0.073(2) 0.0609(18) 0.0112(17) -0.0009(17) -0.0127(19)
C12 0.108(3) 0.071(2) 0.0698(19) 0.0188(18) 0.036(2) -0.015(2)

loop_
_atom_type_symbol
_atom_type_description
_atom_type_scat_dispersion_real
_atom_type_scat_dispersion_imag
_atom_type_scat_source
C C 0.0033 0.0016 'International Tables Vol C Tables 4.2.6.8 and 6.1.1.4'
H H 0.0000 0.0000 'International Tables Vol C Tables 4.2.6.8 and 6.1.1.4'
O O 0.0106 0.0060 'International Tables Vol C Tables 4.2.6.8 and 6.1.1.4'
P P 0.1023 0.0942 'International Tables Vol C Tables 4.2.6.8 and 6.1.1.4'

loop_
_geom_angle_atom_site_label_1
_geom_angle_atom_site_label_2
_geom_angle_atom_site_label_3
_geom_angle
O3 P1 O5 111.50(11)
O3 P1 O4 112.54(11)
O5 P1 O4 105.76(10)
O3 P1 C13 115.01(11)
O5 P1 C13 106.43(10)
O4 P1 C13 104.91(10)
C22 O5 P1 121.47(15)
C20 O4 P1 121.17(16)
C14 C13 C2 110.47(18)
C14 C13 P1 114.66(15)
C2 C13 P1 110.95(15)
C9 C10 C8 118.3(2)
C9 C10 C1 118.7(2)
C8 C10 C1 123.0(2)
C22 C21 C20 107.7(2)
C22 C21 C23 109.2(2)
C20 C21 C23 108.8(2)
C22 C21 C24 110.6(2)
C20 C21 C24 110.8(2)
C23 C21 C24 109.7(2)
C4 C3 C2 121.6(2)
C2 C1 C10 120.9(2)
C2 C1 C11 120.7(2)
C10 C1 C11 118.3(2)
C1 C2 C3 118.7(2)
C1 C2 C13 122.8(2)
C3 C2 C13 118.4(2)
C11 O2 C12 117.0(2)
C19 C14 C15 117.9(2)
C19 C14 C13 118.0(2)
C15 C14 C13 124.1(2)
O5 C22 C21 112.1(2)
C10 C9 C4 118.9(2)
C10 C9 C5 118.8(2)
C4 C9 C5 122.3(3)
C16 C15 C14 120.2(2)
C7 C8 C10 120.6(3)
C3 C4 C9 121.2(2)
C6 C5 C9 121.1(3)
O4 C20 C21 112.4(2)
O1 C11 O2 123.1(2)
O1 C11 C1 124.8(2)
O2 C11 C1 112.1(2)
C17 C16 C15 121.2(2)
C18 C19 C14 121.1(2)
C16 C17 C18 119.0(3)
C5 C6 C7 120.1(3)
C8 C7 C6 121.0(3)
C17 C18 C19 120.6(3)

loop_
_geom_bond_atom_site_label_1
_geom_bond_atom_site_label_2
_geom_bond_distance
P1 O3 1.4442(19)
P1 O5 1.5536(19)
P1 O4 1.5632(18)
P1 C13 1.807(2)
O5 C22 1.443(3)
O4 C20 1.436(3)
C13 C14 1.515(3)
C13 C2 1.513(3)
C10 C9 1.403(3)
C10 C8 1.413(3)
C10 C1 1.420(3)
C21 C22 1.505(3)
C21 C20 1.507(4)
C21 C23 1.514(4)
C21 C24 1.522(3)
C3 C4 1.336(3)
C3 C2 1.403(3)
C1 C2 1.376(3)
C1 C11 1.481(3)
O2 C11 1.315(3)
O2 C12 1.438(3)
C14 C19 1.373(3)
C14 C15 1.380(3)
C9 C4 1.409(3)
C9 C5 1.407(4)
C15 C16 1.372(4)
C8 C7 1.351(4)
C5 C6 1.349(4)
O1 C11 1.183(3)
C16 C17 1.356(4)
C19 C18 1.368(3)
C17 C18 1.358(4)
C6 C7 1.378(4)
